data_4026799
loop_
_publ_author_name
'Santosh J. Gharpure'
'J. V. K. Prasad'

_publ_section_title
;
 Stereoselective Synthesis of C-Substituted Morpholine Derivatives using
 Reductive Etherification Reaction: Total Synthesis of Chelonin C
;
_journal_name_full 'Journal of Organic Chemistry'
_journal_page_first 10325
_journal_page_last 10331
_journal_paper_doi 10.1021/jo201975b
_journal_volume 76
_journal_year 2011
_chemical_formula_moiety 'C14 H19 N O5 S'
_chemical_formula_sum 'C14 H19 N O5 S'
_chemical_formula_weight 313.36
_chemical_name_systematic
;

 ?

;
_space_group_IT_number 19
_symmetry_cell_setting orthorhombic
_symmetry_space_group_name_Hall 'P 2ac 2ab'
_symmetry_space_group_name_H-M 'P 21 21 21'
_atom_sites_solution_hydrogens geom
_atom_sites_solution_primary direct
_atom_sites_solution_secondary difmap
_audit_creation_method SHELXL-97
_cell_angle_alpha 90.00
_cell_angle_beta 90.00
_cell_angle_gamma 90.00
_cell_formula_units_Z 4
_cell_length_a 9.6498(5)
_cell_length_b 9.7688(4)
_cell_length_c 16.9162(8)
_cell_measurement_reflns_used 4281
_cell_measurement_temperature 298(2)
_cell_measurement_theta_max 24.70
_cell_measurement_theta_min 2.43
_cell_volume 1594.64(13)
_computing_cell_refinement 'APEXII/SAINT, Bruker,2004'
_computing_data_collection 'APEXII, Bruker,2004'
_computing_data_reduction 'SAINT PLUS/XPREP, Bruker,2004'
_computing_molecular_graphics 'ORTEP-3   (Farrugia, 1997)'
_computing_publication_material 'SHELXL-97  (Sheldrick, 1997)'
_computing_structure_refinement 'SHELXL-97  (Sheldrick, 1997)'
_computing_structure_solution 'SHELXS-97  (Sheldrick, 1997)'
_diffrn_ambient_temperature 298(2)
_diffrn_measured_fraction_theta_full 0.995
_diffrn_measured_fraction_theta_max 0.992
_diffrn_measurement_device_type 'Bruker APEXII CCD area detector'
_diffrn_measurement_method 'phi and omega scans'
_diffrn_radiation_monochromator graphite
_diffrn_radiation_source 'fine-focus sealed tube'
_diffrn_radiation_type MoK\a
_diffrn_radiation_wavelength 0.71073
_diffrn_reflns_av_R_equivalents 0.0287
_diffrn_reflns_av_sigmaI/netI 0.0353
_diffrn_reflns_limit_h_max 11
_diffrn_reflns_limit_h_min -12
_diffrn_reflns_limit_k_max 13
_diffrn_reflns_limit_k_min -8
_diffrn_reflns_limit_l_max 21
_diffrn_reflns_limit_l_min -22
_diffrn_reflns_number 11486
_diffrn_reflns_theta_full 25.00
_diffrn_reflns_theta_max 28.30
_diffrn_reflns_theta_min 2.41
_exptl_absorpt_coefficient_mu 0.222
_exptl_absorpt_correction_T_max 0.9527
_exptl_absorpt_correction_T_min 0.9202
_exptl_absorpt_correction_type multi-scan
_exptl_absorpt_process_details SADABS(Bruker,2004)
_exptl_crystal_colour colourless
_exptl_crystal_density_diffrn 1.305
_exptl_crystal_description Block
_exptl_crystal_F_000 664
_exptl_crystal_size_max 0.38
_exptl_crystal_size_mid 0.26
_exptl_crystal_size_min 0.22
_refine_diff_density_max 0.170
_refine_diff_density_min -0.286
_refine_diff_density_rms 0.043
_refine_ls_abs_structure_details 'Flack H D (1983), Acta Cryst. A39, 876-881'
_refine_ls_abs_structure_Flack -0.01(8)
_refine_ls_extinction_method none
_refine_ls_goodness_of_fit_ref 1.089
_refine_ls_hydrogen_treatment constr
_refine_ls_matrix_type full
_refine_ls_number_parameters 193
_refine_ls_number_reflns 3810
_refine_ls_number_restraints 0
_refine_ls_restrained_S_all 1.089
_refine_ls_R_factor_all 0.0585
_refine_ls_R_factor_gt 0.0407
_refine_ls_shift/su_max 0.000
_refine_ls_shift/su_mean 0.000
_refine_ls_structure_factor_coef Fsqd
_refine_ls_weighting_details 'calc w=1/[\s^2^(Fo^2^)+(0.0513P)^2^+0.0000P] where P=(Fo^2^+2Fc^2^)/3'
_refine_ls_weighting_scheme calc
_refine_ls_wR_factor_gt 0.0917
_refine_ls_wR_factor_ref 0.0993
_reflns_number_gt 2967
_reflns_number_total 3810
_reflns_threshold_expression >2sigma(I)
_cod_data_source_file jo201975b_si_002.cif
_cod_data_source_block new
_cod_database_code 4026799

loop_
_symmetry_equiv_pos_as_xyz
'x, y, z'
'-x+1/2, -y, z+1/2'
'-x, y+1/2, -z+1/2'
'x+1/2, -y+1/2, -z'

loop_
_atom_site_label
_atom_site_type_symbol
_atom_site_fract_x
_atom_site_fract_y
_atom_site_fract_z
_atom_site_U_iso_or_equiv
_atom_site_adp_type
_atom_site_occupancy
_atom_site_symmetry_multiplicity
_atom_site_calc_flag
_atom_site_refinement_flags
C1 C 1.02487(19) 0.5568(2) 0.84073(12) 0.0480(5) Uani 1 1 d .
H1A H 1.0282 0.6217 0.7973 0.058 Uiso 1 1 calc R
H1B H 1.0322 0.4652 0.8190 0.058 Uiso 1 1 calc R
C2 C 1.1436(2) 0.5831(2) 0.89683(13) 0.0529(5) Uani 1 1 d .
H2 H 1.1455 0.5117 0.9376 0.063 Uiso 1 1 calc R
C3 C 1.0034(2) 0.7176(2) 0.97919(11) 0.0500(5) Uani 1 1 d .
H3A H 0.9972 0.8045 1.0067 0.060 Uiso 1 1 calc R
H3B H 1.0065 0.6454 1.0185 0.060 Uiso 1 1 calc R
C4 C 0.8762(2) 0.69885(19) 0.92725(10) 0.0394(4) Uani 1 1 d .
H4 H 0.7949 0.6902 0.9616 0.047 Uiso 1 1 calc R
C5 C 0.8554(2) 0.82282(19) 0.87430(11) 0.0424(4) Uani 1 1 d .
C6 C 0.7826(5) 1.0528(3) 0.87437(17) 0.1194(14) Uani 1 1 d .
H6A H 0.8699 1.0859 0.8550 0.179 Uiso 1 1 calc R
H6B H 0.7433 1.1191 0.9098 0.179 Uiso 1 1 calc R
H6C H 0.7207 1.0383 0.8308 0.179 Uiso 1 1 calc R
C7 C 1.2810(2) 0.5859(3) 0.85375(17) 0.0767(8) Uani 1 1 d .
H7A H 1.2833 0.6630 0.8186 0.115 Uiso 1 1 calc R
H7B H 1.2919 0.5031 0.8239 0.115 Uiso 1 1 calc R
H7C H 1.3550 0.5935 0.8914 0.115 Uiso 1 1 calc R
C8 C 0.7043(2) 0.5577(2) 0.76117(12) 0.0459(5) Uani 1 1 d .
C9 C 0.6065(2) 0.6606(2) 0.75890(12) 0.0524(5) Uani 1 1 d .
H9 H 0.5676 0.6932 0.8055 0.063 Uiso 1 1 calc R
C10 C 0.5670(2) 0.7147(2) 0.68766(13) 0.0602(6) Uani 1 1 d .
H10 H 0.4994 0.7826 0.6865 0.072 Uiso 1 1 calc R
C11 C 0.6253(3) 0.6706(3) 0.61738(13) 0.0642(6) Uani 1 1 d .
C12 C 0.7238(3) 0.5681(3) 0.62102(14) 0.0712(7) Uani 1 1 d .
H12 H 0.7645 0.5373 0.5745 0.085 Uiso 1 1 calc R
C13 C 0.7630(2) 0.5105(2) 0.69166(13) 0.0634(6) Uani 1 1 d .
H13 H 0.8284 0.4406 0.6928 0.076 Uiso 1 1 calc R
C14 C 0.5803(4) 0.7335(4) 0.53981(14) 0.1005(10) Uani 1 1 d .
H14A H 0.6266 0.8196 0.5326 0.151 Uiso 1 1 calc R
H14B H 0.4819 0.7478 0.5404 0.151 Uiso 1 1 calc R
H14C H 0.6040 0.6730 0.4972 0.151 Uiso 1 1 calc R
N1 N 0.89272(15) 0.57149(16) 0.88387(9) 0.0407(4) Uani 1 1 d .
O1 O 1.12636(14) 0.71453(15) 0.93340(8) 0.0523(4) Uani 1 1 d .
O2 O 0.88002(19) 0.82956(16) 0.80588(8) 0.0663(4) Uani 1 1 d .
O3 O 0.8037(2) 0.92504(16) 0.91598(9) 0.0853(6) Uani 1 1 d .
O4 O 0.80129(18) 0.35174(14) 0.83706(12) 0.0736(5) Uani 1 1 d .
O5 O 0.64975(15) 0.51455(18) 0.90865(9) 0.0660(4) Uani 1 1 d .
S1 S 0.75660(5) 0.48887(5) 0.85237(3) 0.04887(15) Uani 1 1 d .

loop_
_atom_site_aniso_label
_atom_site_aniso_U_11
_atom_site_aniso_U_22
_atom_site_aniso_U_33
_atom_site_aniso_U_23
_atom_site_aniso_U_13
_atom_site_aniso_U_12
C1 0.0422(11) 0.0470(10) 0.0547(11) -0.0104(9) 0.0016(9) 0.0038(8)
C2 0.0403(11) 0.0613(12) 0.0571(12) -0.0061(11) -0.0037(10) 0.0055(10)
C3 0.0546(13) 0.0547(12) 0.0409(10) -0.0031(9) -0.0003(10) -0.0002(10)
C4 0.0399(10) 0.0377(10) 0.0405(9) 0.0020(8) 0.0055(8) -0.0018(8)
C5 0.0471(11) 0.0360(9) 0.0442(11) 0.0012(8) 0.0019(9) -0.0029(9)
C6 0.220(4) 0.0483(14) 0.090(2) 0.0140(13) 0.012(2) 0.043(2)
C7 0.0375(12) 0.111(2) 0.0819(17) -0.0201(16) 0.0015(11) 0.0043(13)
C8 0.0380(10) 0.0428(11) 0.0568(12) -0.0041(9) -0.0049(8) -0.0044(8)
C9 0.0413(11) 0.0588(13) 0.0572(12) -0.0037(10) 0.0018(10) 0.0056(10)
C10 0.0506(13) 0.0646(14) 0.0655(13) -0.0018(12) -0.0096(11) 0.0142(11)
C11 0.0714(16) 0.0654(14) 0.0558(12) -0.0039(11) -0.0099(12) 0.0035(13)
C12 0.0804(17) 0.0779(17) 0.0555(13) -0.0183(12) 0.0024(12) 0.0131(15)
C13 0.0613(13) 0.0559(12) 0.0729(14) -0.0165(12) -0.0031(12) 0.0137(13)
C14 0.136(3) 0.105(2) 0.0605(14) 0.0020(16) -0.0153(18) 0.019(2)
N1 0.0349(8) 0.0357(8) 0.0516(9) -0.0024(7) -0.0010(7) -0.0007(7)
O1 0.0412(8) 0.0610(9) 0.0546(8) -0.0115(7) -0.0026(7) -0.0064(7)
O2 0.0990(12) 0.0516(9) 0.0481(8) 0.0088(7) 0.0124(9) 0.0009(9)
O3 0.1542(19) 0.0433(8) 0.0584(9) 0.0051(7) 0.0201(10) 0.0292(11)
O4 0.0830(12) 0.0340(7) 0.1039(12) 0.0076(8) -0.0226(10) -0.0080(7)
O5 0.0483(8) 0.0802(11) 0.0697(9) 0.0168(9) 0.0062(7) -0.0226(9)
S1 0.0442(3) 0.0366(2) 0.0658(3) 0.0077(2) -0.0063(3) -0.0102(2)

loop_
_atom_type_symbol
_atom_type_description
_atom_type_scat_dispersion_real
_atom_type_scat_dispersion_imag
_atom_type_scat_source
C C 0.0033 0.0016 'International Tables Vol C Tables 4.2.6.8 and 6.1.1.4'
H H 0.0000 0.0000 'International Tables Vol C Tables 4.2.6.8 and 6.1.1.4'
N N 0.0061 0.0033 'International Tables Vol C Tables 4.2.6.8 and 6.1.1.4'
O O 0.0106 0.0060 'International Tables Vol C Tables 4.2.6.8 and 6.1.1.4'
S S 0.1246 0.1234 'International Tables Vol C Tables 4.2.6.8 and 6.1.1.4'

loop_
_geom_angle_atom_site_label_1
_geom_angle_atom_site_label_2
_geom_angle_atom_site_label_3
_geom_angle
N1 C1 C2 109.18(16)
N1 C1 H1A 109.8
C2 C1 H1A 109.8
N1 C1 H1B 109.8
C2 C1 H1B 109.8
H1A C1 H1B 108.3
O1 C2 C1 109.56(16)
O1 C2 C7 107.0(2)
C1 C2 C7 111.44(19)
O1 C2 H2 109.6
C1 C2 H2 109.6
C7 C2 H2 109.6
O1 C3 C4 110.94(14)
O1 C3 H3A 109.5
C4 C3 H3A 109.5
O1 C3 H3B 109.5
C4 C3 H3B 109.5
H3A C3 H3B 108.0
N1 C4 C5 113.52(14)
N1 C4 C3 107.84(15)
C5 C4 C3 110.53(16)
N1 C4 H4 108.3
C5 C4 H4 108.3
C3 C4 H4 108.3
O2 C5 O3 123.79(19)
O2 C5 C4 126.47(19)
O3 C5 C4 109.74(15)
O3 C6 H6A 109.5
O3 C6 H6B 109.5
H6A C6 H6B 109.5
O3 C6 H6C 109.5
H6A C6 H6C 109.5
H6B C6 H6C 109.5
C2 C7 H7A 109.5
C2 C7 H7B 109.5
H7A C7 H7B 109.5
C2 C7 H7C 109.5
H7A C7 H7C 109.5
H7B C7 H7C 109.5
C9 C8 C13 119.94(19)
C9 C8 S1 119.99(16)
C13 C8 S1 120.06(17)
C10 C9 C8 119.7(2)
C10 C9 H9 120.1
C8 C9 H9 120.1
C9 C10 C11 121.5(2)
C9 C10 H10 119.3
C11 C10 H10 119.3
C12 C11 C10 117.8(2)
C12 C11 C14 122.0(2)
C10 C11 C14 120.2(2)
C13 C12 C11 121.7(2)
C13 C12 H12 119.2
C11 C12 H12 119.2
C12 C13 C8 119.3(2)
C12 C13 H13 120.3
C8 C13 H13 120.3
C11 C14 H14A 109.5
C11 C14 H14B 109.5
H14A C14 H14B 109.5
C11 C14 H14C 109.5
H14A C14 H14C 109.5
H14B C14 H14C 109.5
C4 N1 C1 115.31(14)
C4 N1 S1 120.00(12)
C1 N1 S1 119.09(12)
C3 O1 C2 110.60(16)
C5 O3 C6 116.46(18)
O5 S1 O4 120.24(11)
O5 S1 N1 106.10(9)
O4 S1 N1 106.24(9)
O5 S1 C8 108.14(9)
O4 S1 C8 106.61(11)
N1 S1 C8 109.19(9)

loop_
_geom_bond_atom_site_label_1
_geom_bond_atom_site_label_2
_geom_bond_distance
C1 N1 1.476(2)
C1 C2 1.510(3)
C1 H1A 0.9700
C1 H1B 0.9700
C2 O1 1.435(3)
C2 C7 1.513(3)
C2 H2 0.9800
C3 O1 1.417(2)
C3 C4 1.521(3)
C3 H3A 0.9700
C3 H3B 0.9700
C4 N1 1.453(2)
C4 C5 1.520(3)
C4 H4 0.9800
C5 O2 1.183(2)
C5 O3 1.320(3)
C6 O3 1.447(3)
C6 H6A 0.9600
C6 H6B 0.9600
C6 H6C 0.9600
C7 H7A 0.9600
C7 H7B 0.9600
C7 H7C 0.9600
C8 C9 1.379(3)
C8 C13 1.384(3)
C8 S1 1.757(2)
C9 C10 1.370(3)
C9 H9 0.9300
C10 C11 1.384(3)
C10 H10 0.9300
C11 C12 1.382(4)
C11 C14 1.512(3)
C12 C13 1.374(3)
C12 H12 0.9300
C13 H13 0.9300
C14 H14A 0.9600
C14 H14B 0.9600
C14 H14C 0.9600
N1 S1 1.6312(16)
O4 S1 1.4309(16)
O5 S1 1.4257(16)

loop_
_geom_torsion_atom_site_label_1
_geom_torsion_atom_site_label_2
_geom_torsion_atom_site_label_3
_geom_torsion_atom_site_label_4
_geom_torsion
N1 C1 C2 O1 -55.0(2)
N1 C1 C2 C7 -173.3(2)
O1 C3 C4 N1 56.1(2)
O1 C3 C4 C5 -68.5(2)
N1 C4 C5 O2 -16.9(3)
C3 C4 C5 O2 104.5(2)
N1 C4 C5 O3 162.67(18)
C3 C4 C5 O3 -76.0(2)
C13 C8 C9 C10 0.7(3)
S1 C8 C9 C10 179.47(18)
C8 C9 C10 C11 -1.5(4)
C9 C10 C11 C12 1.0(4)
C9 C10 C11 C14 -179.4(3)
C10 C11 C12 C13 0.3(4)
C14 C11 C12 C13 -179.3(3)
C11 C12 C13 C8 -1.1(4)
C9 C8 C13 C12 0.6(3)
S1 C8 C13 C12 -178.2(2)
C5 C4 N1 C1 70.9(2)
C3 C4 N1 C1 -51.9(2)
C5 C4 N1 S1 -82.49(18)
C3 C4 N1 S1 154.70(13)
C2 C1 N1 C4 52.5(2)
C2 C1 N1 S1 -153.84(15)
C4 C3 O1 C2 -63.6(2)
C1 C2 O1 C3 62.6(2)
C7 C2 O1 C3 -176.45(18)
O2 C5 O3 C6 -2.7(4)
C4 C5 O3 C6 177.8(3)
C4 N1 S1 O5 -31.95(16)
C1 N1 S1 O5 175.63(14)
C4 N1 S1 O4 -161.00(14)
C1 N1 S1 O4 46.58(17)
C4 N1 S1 C8 84.38(15)
C1 N1 S1 C8 -68.04(16)
C9 C8 S1 O5 22.6(2)
C13 C8 S1 O5 -158.64(17)
C9 C8 S1 O4 153.17(17)
C13 C8 S1 O4 -28.0(2)
C9 C8 S1 N1 -92.45(17)
C13 C8 S1 N1 86.34(19)
